data_7131003
loop_
_publ_author_name
'Xu, Zixuan'
'Wang, Zhaoyu'
'Zhang, Yanyun'
'Yao, Xiaokang'
'Ding, Meijuan'
'Shi, Huifang'
'An, Zhongfu'

_publ_section_title
;
 Self-contained photo-acid generators with high quantum yields triggered
 by photo-cyclization
;
_journal_name_full 'Chemical Communications'
_journal_paper_doi 10.1039/D2CC04941D
_journal_year 2022
_chemical_formula_moiety 'C17 H10 F N O S'
_chemical_formula_sum 'C17 H10 F N O S'
_chemical_formula_weight 295.32
_space_group_crystal_system monoclinic
_space_group_IT_number 5
_space_group_name_Hall 'C 2y'
_space_group_name_H-M_alt 'C 1 2 1'
_atom_sites_solution_hydrogens geom
_atom_sites_solution_primary iterative
_audit_creation_date 2022-08-22
_audit_creation_method
;
Olex2 1.5
(compiled 2022.04.07 svn.rca3783a0 for OlexSys, GUI svn.r6498)
;
_audit_update_record
;
2022-08-23 deposited with the CCDC.	2022-10-26 downloaded from the CCDC.
;
_cell_angle_alpha 90
_cell_angle_beta 98.087(8)
_cell_angle_gamma 90
_cell_formula_units_Z 4
_cell_length_a 18.9441(17)
_cell_length_b 5.3279(5)
_cell_length_c 13.3123(10)
_cell_measurement_reflns_used 1169
_cell_measurement_temperature 293(2)
_cell_measurement_theta_max 24.1000
_cell_measurement_theta_min 2.2890
_cell_volume 1330.3(2)
_computing_cell_refinement 'CrysAlisPro 1.171.39.46e (Rigaku OD, 2018)'
_computing_data_collection 'CrysAlisPro 1.171.39.46e (Rigaku OD, 2018)'
_computing_data_reduction 'CrysAlisPro 1.171.39.46e (Rigaku OD, 2018)'
_computing_molecular_graphics 'Olex2 1.5 (Dolomanov et al., 2009)'
_computing_publication_material 'Olex2 1.5 (Dolomanov et al., 2009)'
_computing_structure_refinement 'SHELXL 2014/7 (Sheldrick, 2015)'
_computing_structure_solution 'olex2.solve 1.5 (Bourhis et al., 2015)'
_diffrn_ambient_temperature 293(2)
_diffrn_detector 'CCD plate'
_diffrn_measured_fraction_theta_full 0.996
_diffrn_measured_fraction_theta_max 0.955
_diffrn_measurement_details
;
List of Runs (angles in degrees, time in seconds):

  # Type    Start    End  Width  t~exp~   \w     \q     \k     \f   Frames
#--------------------------------------------------------------------------
  1  \w    -12.00  30.50   0.50   20.00    --   20.00  54.00  30.00   85
  2  \w    -73.00 -48.00   0.50   20.00    --   20.00  54.00 120.00   50
  3  \w    -43.00  40.00   0.50   20.00    --   20.00  54.00 120.00  166
  4  \w     49.00  75.00   0.50   20.00    --   20.00  54.00 120.00   52
  5  \w    -72.00 -47.00   0.50   20.00    --   20.00  54.00 -30.00   50
  6  \w     -7.00 105.00   0.50   20.00    --   20.00  54.00 -30.00  224
  7  \w    -14.00  37.00   0.50   20.00    --   20.00  54.00  60.00  102
  8  \w     80.00 105.00   0.50   20.00    --   20.00  54.00  60.00   50
  9  \w    -66.00 -40.00   0.50   20.00    --   20.00  54.00  30.00   52
;
_diffrn_measurement_device 'two-circle diffractometer'
_diffrn_measurement_device_type 'XtaLAB Mini II'
_diffrn_measurement_method '\w scans'
_diffrn_orient_matrix_type 'CrysAlisPro convention (1999,Acta A55,543-557)'
_diffrn_orient_matrix_UB_11 -0.0169588000
_diffrn_orient_matrix_UB_12 0.0012039000
_diffrn_orient_matrix_UB_13 -0.0509970000
_diffrn_orient_matrix_UB_21 -0.0335885000
_diffrn_orient_matrix_UB_22 -0.0162031000
_diffrn_orient_matrix_UB_23 0.0169210000
_diffrn_orient_matrix_UB_31 -0.0039448000
_diffrn_orient_matrix_UB_32 0.1321400000
_diffrn_orient_matrix_UB_33 0.0025800000
_diffrn_radiation_monochromator graphite
_diffrn_radiation_probe x-ray
_diffrn_radiation_type MoK\a
_diffrn_radiation_wavelength 0.71073
_diffrn_reflns_av_R_equivalents 0.0296
_diffrn_reflns_av_unetI/netI 0.0699
_diffrn_reflns_Laue_measured_fraction_full 0.996
_diffrn_reflns_Laue_measured_fraction_max 0.955
_diffrn_reflns_limit_h_max 26
_diffrn_reflns_limit_h_min -19
_diffrn_reflns_limit_k_max 7
_diffrn_reflns_limit_k_min -7
_diffrn_reflns_limit_l_max 18
_diffrn_reflns_limit_l_min -18
_diffrn_reflns_number 4869
_diffrn_reflns_point_group_measured_fraction_full 0.856
_diffrn_reflns_point_group_measured_fraction_max 0.764
_diffrn_reflns_theta_full 25.242
_diffrn_reflns_theta_max 30.253
_diffrn_reflns_theta_min 2.482
_diffrn_source 'fine-focus sealed X-ray tube'
_diffrn_source_type 'Rigaku (Mo) X-ray Source'
_exptl_absorpt_coefficient_mu 0.252
_exptl_absorpt_correction_T_max 1.00000
_exptl_absorpt_correction_T_min 0.82619
_exptl_absorpt_correction_type multi-scan
_exptl_absorpt_process_details
;
CrysAlisPro 1.171.39.46e (Rigaku Oxford Diffraction, 2018)
Empirical absorption correction using spherical harmonics,
 implemented in SCALE3 ABSPACK scaling algorithm.
;
_exptl_crystal_density_diffrn 1.475
_exptl_crystal_description block
_exptl_crystal_F_000 608
_refine_diff_density_max 0.197
_refine_diff_density_min -0.246
_refine_diff_density_rms 0.045
_refine_ls_abs_structure_details
;
 Flack x determined using 550 quotients [(I+)-(I-)]/[(I+)+(I-)]
 (Parsons, Flack and Wagner, Acta Cryst. B69 (2013) 249-259).
;
_refine_ls_abs_structure_Flack 0.15(8)
_refine_ls_extinction_method none
_refine_ls_goodness_of_fit_ref 0.960
_refine_ls_hydrogen_treatment constr
_refine_ls_matrix_type full
_refine_ls_number_parameters 190
_refine_ls_number_reflns 3037
_refine_ls_number_restraints 1
_refine_ls_restrained_S_all 0.960
_refine_ls_R_factor_all 0.0890
_refine_ls_R_factor_gt 0.0514
_refine_ls_shift/su_max 0.000
_refine_ls_shift/su_mean 0.000
_refine_ls_structure_factor_coef Fsqd
_refine_ls_weighting_details 'w=1/[\s^2^(Fo^2^)+(0.0454P)^2^] where P=(Fo^2^+2Fc^2^)/3'
_refine_ls_weighting_scheme calc
_refine_ls_wR_factor_gt 0.0930
_refine_ls_wR_factor_ref 0.1021
_reflns_Friedel_coverage 0.455
_reflns_Friedel_fraction_full 0.679
_reflns_Friedel_fraction_max 0.531
_reflns_number_gt 2036
_reflns_number_total 3037
_reflns_threshold_expression 'I > 2\s(I)'
_cod_data_source_file d2cc04941d2.cif
_cod_data_source_block zyy
_cod_database_code 7131003
_shelx_shelxl_version_number 2014/7
_chemical_oxdiff_formula 'C H O N'
_shelx_space_group_comment
;
The symmetry employed for this shelxl refinement is uniquely defined
by the following loop, which should always be used as a source of
symmetry information in preference to the above space-group names.
They are only intended as comments.
;
_reflns_odcompleteness_completeness 99.74
_reflns_odcompleteness_iscentric 1
_reflns_odcompleteness_theta 26.32
_olex2_refinement_description
;
1. Fixed Uiso
 At 1.2 times of:
  All C(H) groups
2.a Aromatic/amide H refined with riding coordinates:
 C2(H2), C13(H13), C5(H5), C12(H12), C11(H11), C4(H4), C3(H3), C10(H10),
 C19(H19), C20(H20)
;
_olex2_submission_special_instructions 'No special instructions were received'
_oxdiff_exptl_absorpt_empirical_details
;
Empirical correction (ABSPACK) includes:
- Absorption correction using spherical harmonics
- Frame scaling
;
_oxdiff_exptl_absorpt_empirical_full_max 1.315
_oxdiff_exptl_absorpt_empirical_full_min 0.808

loop_
_space_group_symop_operation_xyz
'x, y, z'
'-x, y, -z'
'x+1/2, y+1/2, z'
'-x+1/2, y+1/2, -z'

loop_
_atom_site_label
_atom_site_type_symbol
_atom_site_fract_x
_atom_site_fract_y
_atom_site_fract_z
_atom_site_U_iso_or_equiv
_atom_site_adp_type
_atom_site_occupancy
_atom_site_site_symmetry_order
_atom_site_calc_flag
_atom_site_refinement_flags_posn
_atom_site_refinement_flags_adp
_atom_site_refinement_flags_occupancy
_atom_site_disorder_assembly
_atom_site_disorder_group
S16 S 0.72003(5) -0.0445(2) 0.08207(6) 0.0514(3) Uani 1 1 d . . . . .
F1 F 0.78202(10) 0.4755(5) 0.27215(16) 0.0648(7) Uani 1 1 d . . . . .
O15 O 0.60132(12) 0.3436(5) 0.06455(15) 0.0480(7) Uani 1 1 d . . . . .
N9 N 0.61733(13) 0.4550(7) 0.23121(17) 0.0352(6) Uani 1 1 d . . . . .
C6 C 0.55596(17) 0.7246(7) 0.3222(2) 0.0332(8) Uani 1 1 d . . . . .
C8 C 0.63472(16) 0.3894(6) 0.3368(2) 0.0324(8) Uani 1 1 d . . . . .
C14 C 0.63865(18) 0.3356(7) 0.1472(2) 0.0373(8) Uani 1 1 d . . . . .
C1 C 0.56771(17) 0.6547(7) 0.2241(2) 0.0346(8) Uani 1 1 d . . . . .
C7 C 0.59785(18) 0.5560(7) 0.3922(2) 0.0347(8) Uani 1 1 d . . . . .
C2 C 0.53470(17) 0.7813(8) 0.1388(2) 0.0447(10) Uani 1 1 d . . . . .
H2 H 0.5417 0.7324 0.0739 0.054 Uiso 1 1 calc R . . . .
C13 C 0.67513(17) 0.1936(7) 0.3831(2) 0.0381(8) Uani 1 1 d . . . . .
H13 H 0.6982 0.0809 0.3454 0.046 Uiso 1 1 calc R . . . .
C5 C 0.51212(17) 0.9275(8) 0.3346(3) 0.0410(9) Uani 1 1 d . . . . .
H5 H 0.5048 0.9771 0.3994 0.049 Uiso 1 1 calc R . . . .
C17 C 0.70862(17) 0.2109(7) 0.1590(2) 0.0346(8) Uani 1 1 d . . . . .
C18 C 0.7743(2) 0.2817(7) 0.2106(2) 0.0420(9) Uani 1 1 d . . . . .
C12 C 0.68003(17) 0.1716(8) 0.4878(2) 0.0426(9) Uani 1 1 d . . . . .
H12 H 0.7073 0.0432 0.5209 0.051 Uiso 1 1 calc R . . . .
C11 C 0.6448(2) 0.3385(8) 0.5439(2) 0.0480(10) Uani 1 1 d . . . . .
H11 H 0.6493 0.3201 0.6140 0.058 Uiso 1 1 calc R . . . .
C4 C 0.47940(18) 1.0554(8) 0.2506(3) 0.0483(10) Uani 1 1 d . . . . .
H4 H 0.4495 1.1902 0.2585 0.058 Uiso 1 1 calc R . . . .
C3 C 0.49128(18) 0.9820(9) 0.1538(3) 0.0515(10) Uani 1 1 d . . . . .
H3 H 0.4693 1.0707 0.0978 0.062 Uiso 1 1 calc R . . . .
C10 C 0.60377(19) 0.5288(7) 0.4983(2) 0.0435(10) Uani 1 1 d . . . . .
H10 H 0.5802 0.6383 0.5367 0.052 Uiso 1 1 calc R . . . .
C19 C 0.8315(2) 0.1307(8) 0.1894(3) 0.0485(10) Uani 1 1 d . . . . .
H19 H 0.8786 0.1544 0.2185 0.058 Uiso 1 1 calc R . . . .
C20 C 0.80982(18) -0.0515(9) 0.1224(2) 0.0513(10) Uani 1 1 d . . . . .
H20 H 0.8404 -0.1692 0.1002 0.062 Uiso 1 1 calc R . . . .

loop_
_atom_site_aniso_label
_atom_site_aniso_U_11
_atom_site_aniso_U_22
_atom_site_aniso_U_33
_atom_site_aniso_U_23
_atom_site_aniso_U_13
_atom_site_aniso_U_12
S16 0.0609(6) 0.0506(6) 0.0433(5) -0.0104(5) 0.0092(4) 0.0009(7)
F1 0.0609(13) 0.0700(17) 0.0626(13) -0.0221(14) 0.0054(11) -0.0207(16)
O15 0.0488(14) 0.0652(18) 0.0286(11) -0.0016(12) 0.0004(11) -0.0046(14)
N9 0.0394(14) 0.0413(16) 0.0250(12) 0.0018(14) 0.0048(10) 0.0053(17)
C6 0.0323(17) 0.034(2) 0.0343(16) -0.0004(15) 0.0065(14) -0.0032(17)
C8 0.0318(17) 0.038(2) 0.0264(14) 0.0019(14) 0.0020(13) -0.0049(16)
C14 0.044(2) 0.039(2) 0.0300(16) -0.0011(16) 0.0087(15) -0.0079(19)
C1 0.0310(17) 0.041(2) 0.0322(16) 0.0041(16) 0.0053(13) -0.0030(18)
C7 0.0384(18) 0.038(2) 0.0285(15) -0.0013(15) 0.0064(14) -0.0042(17)
C2 0.042(2) 0.059(3) 0.0331(17) 0.0099(18) 0.0044(15) 0.001(2)
C13 0.0407(19) 0.039(2) 0.0351(17) 0.0003(16) 0.0081(14) 0.0036(19)
C5 0.0388(18) 0.040(2) 0.0451(18) -0.0002(18) 0.0087(15) -0.002(2)
C17 0.040(2) 0.040(2) 0.0247(14) -0.0037(15) 0.0091(13) -0.0051(19)
C18 0.050(2) 0.045(3) 0.0327(17) 0.0004(17) 0.0121(16) 0.001(2)
C12 0.047(2) 0.044(2) 0.0360(18) 0.0090(17) 0.0025(16) 0.004(2)
C11 0.059(2) 0.059(3) 0.0270(16) 0.0063(18) 0.0071(16) 0.005(2)
C4 0.034(2) 0.043(2) 0.068(2) 0.008(2) 0.0061(19) 0.0027(19)
C3 0.042(2) 0.060(3) 0.051(2) 0.021(2) 0.0027(17) 0.002(2)
C10 0.053(2) 0.049(3) 0.0294(16) -0.0004(16) 0.0101(16) 0.001(2)
C19 0.039(2) 0.064(3) 0.045(2) 0.009(2) 0.0109(16) -0.008(2)
C20 0.052(2) 0.059(3) 0.0453(19) 0.001(2) 0.0160(16) 0.011(3)

loop_
_atom_type_symbol
_atom_type_description
_atom_type_scat_dispersion_real
_atom_type_scat_dispersion_imag
_atom_type_scat_source
C C 0.0033 0.0016 'International Tables Vol C Tables 4.2.6.8 and 6.1.1.4'
H H 0.0000 0.0000 'International Tables Vol C Tables 4.2.6.8 and 6.1.1.4'
F F 0.0171 0.0103 'International Tables Vol C Tables 4.2.6.8 and 6.1.1.4'
N N 0.0061 0.0033 'International Tables Vol C Tables 4.2.6.8 and 6.1.1.4'
O O 0.0106 0.0060 'International Tables Vol C Tables 4.2.6.8 and 6.1.1.4'
S S 0.1246 0.1234 'International Tables Vol C Tables 4.2.6.8 and 6.1.1.4'

loop_
_geom_angle_atom_site_label_1
_geom_angle_atom_site_label_2
_geom_angle_atom_site_label_3
_geom_angle
_geom_angle_site_symmetry_1
_geom_angle_site_symmetry_3
_geom_angle_publ_flag
C20 S16 C17 91.88(19) . . ?
C14 N9 C8 128.2(3) . . ?
C14 N9 C1 123.7(2) . . ?
C1 N9 C8 107.8(3) . . ?
C1 C6 C7 106.8(3) . . ?
C5 C6 C1 119.6(3) . . ?
C5 C6 C7 133.6(3) . . ?
C7 C8 N9 107.3(3) . . ?
C13 C8 N9 130.7(3) . . ?
C13 C8 C7 121.8(3) . . ?
O15 C14 N9 120.6(3) . . ?
O15 C14 C17 120.7(3) . . ?
N9 C14 C17 118.6(3) . . ?
C6 C1 N9 109.2(3) . . ?
C2 C1 N9 129.6(3) . . ?
C2 C1 C6 121.2(3) . . ?
C8 C7 C6 108.9(3) . . ?
C8 C7 C10 119.1(3) . . ?
C10 C7 C6 131.9(3) . . ?
C3 C2 C1 117.7(3) . . ?
C8 C13 C12 117.7(3) . . ?
C4 C5 C6 119.7(3) . . ?
C14 C17 S16 118.5(2) . . ?
C18 C17 S16 109.2(3) . . ?
C18 C17 C14 131.5(4) . . ?
F1 C18 C17 122.5(3) . . ?
F1 C18 C19 123.5(3) . . ?
C17 C18 C19 114.1(4) . . ?
C13 C12 C11 121.0(3) . . ?
C10 C11 C12 121.5(3) . . ?
C5 C4 C3 119.9(4) . . ?
C2 C3 C4 121.9(3) . . ?
C11 C10 C7 118.8(3) . . ?
C20 C19 C18 111.9(3) . . ?
C19 C20 S16 113.0(3) . . ?

loop_
_geom_bond_atom_site_label_1
_geom_bond_atom_site_label_2
_geom_bond_distance
_geom_bond_site_symmetry_2
_geom_bond_publ_flag
S16 C17 1.735(4) . ?
S16 C20 1.710(4) . ?
F1 C18 1.314(4) . ?
O15 C14 1.222(3) . ?
N9 C8 1.441(4) . ?
N9 C14 1.395(4) . ?
N9 C1 1.414(5) . ?
C6 C1 1.405(4) . ?
C6 C7 1.448(5) . ?
C6 C5 1.387(5) . ?
C8 C7 1.401(5) . ?
C8 C13 1.386(5) . ?
C14 C17 1.471(5) . ?
C1 C2 1.391(4) . ?
C7 C10 1.409(4) . ?
C2 C3 1.380(5) . ?
C13 C12 1.388(4) . ?
C5 C4 1.380(5) . ?
C17 C18 1.386(4) . ?
C18 C19 1.410(5) . ?
C12 C11 1.390(5) . ?
C11 C10 1.367(5) . ?
C4 C3 1.394(5) . ?
C19 C20 1.344(5) . ?
